data_4065405
loop_
_publ_author_name
'Ren, Shikuo'
'Xie, Zuowei'

_publ_section_title
;
 Reaction of a Zirconocene--Carboryne Complex with Pyridines: Ligand C--H
 Activation
;
_journal_issue 21
_journal_name_full Organometallics
_journal_page_first 5953
_journal_paper_doi 10.1021/om200772q
_journal_volume 30
_journal_year 2011
_chemical_formula_sum 'C23 H33 B10 N Zr'
_chemical_formula_weight 522.82
_chemical_name_systematic
; 
 ? 
;
_space_group_IT_number 14
_symmetry_cell_setting monoclinic
_symmetry_space_group_name_Hall '-P 2yn'
_symmetry_space_group_name_H-M 'P 1 21/n 1'
_atom_sites_solution_hydrogens geom
_atom_sites_solution_primary direct
_atom_sites_solution_secondary difmap
_audit_creation_method SHELXL-97
_cell_angle_alpha 90.00
_cell_angle_beta 111.14(3)
_cell_angle_gamma 90.00
_cell_formula_units_Z 4
_cell_length_a 10.98(2)
_cell_length_b 20.13(4)
_cell_length_c 13.07(2)
_cell_measurement_temperature 293(2)
_cell_volume 2694(8)
_computing_cell_refinement 'BRUKER SMART CCD DIFFRACTOMETER'
_computing_data_collection 'BRUKER SMART CCD DIFFRACTOMETER'
_computing_data_reduction 'BRUKER SMART CCD DIFFRACTOMETER'
_computing_molecular_graphics 'SIEMENS SHELXTL'
_computing_publication_material 'SIEMENS SHELXTL'
_computing_structure_refinement 'SHELXL-97 (Sheldrick, 1997)'
_computing_structure_solution 'SHELXS-97 (Sheldrick, 1990)'
_diffrn_ambient_temperature 293(2)
_diffrn_measured_fraction_theta_full 0.883
_diffrn_measured_fraction_theta_max 0.883
_diffrn_measurement_device_type 'BRUKER SMART CCD DIFFRACTOMETER'
_diffrn_measurement_method 'OMEGA SCAN'
_diffrn_radiation_monochromator graphite
_diffrn_radiation_source 'fine-focus sealed tube'
_diffrn_radiation_type MoK\a
_diffrn_radiation_wavelength 0.71073
_diffrn_reflns_av_R_equivalents 0.0790
_diffrn_reflns_av_sigmaI/netI 0.1096
_diffrn_reflns_limit_h_max 13
_diffrn_reflns_limit_h_min -12
_diffrn_reflns_limit_k_max 23
_diffrn_reflns_limit_k_min -16
_diffrn_reflns_limit_l_max 15
_diffrn_reflns_limit_l_min -15
_diffrn_reflns_number 11220
_diffrn_reflns_theta_full 25.00
_diffrn_reflns_theta_max 25.00
_diffrn_reflns_theta_min 1.95
_exptl_absorpt_coefficient_mu 0.422
_exptl_absorpt_correction_T_max 1.0000
_exptl_absorpt_correction_T_min 0.505540
_exptl_absorpt_correction_type multi-scan
_exptl_crystal_colour colourless
_exptl_crystal_density_diffrn 1.289
_exptl_crystal_density_method 'not measured'
_exptl_crystal_description block
_exptl_crystal_F_000 1072
_exptl_crystal_size_max 0.40
_exptl_crystal_size_mid 0.30
_exptl_crystal_size_min 0.20
_platon_squeeze_details
;
;
_refine_diff_density_max 1.537
_refine_diff_density_min -2.522
_refine_diff_density_rms 0.166
_refine_ls_extinction_method none
_refine_ls_goodness_of_fit_ref 1.180
_refine_ls_hydrogen_treatment riding
_refine_ls_matrix_type full
_refine_ls_number_parameters 316
_refine_ls_number_reflns 4187
_refine_ls_number_restraints 3
_refine_ls_restrained_S_all 1.180
_refine_ls_R_factor_all 0.1815
_refine_ls_R_factor_gt 0.1158
_refine_ls_shift/su_max 0.000
_refine_ls_shift/su_mean 0.000
_refine_ls_structure_factor_coef Fsqd
_refine_ls_weighting_details 'calc w=1/[\s^2^(Fo^2^)+(0.2000P)^2^+0.0000P] where P=(Fo^2^+2Fc^2^)/3'
_refine_ls_weighting_scheme calc
_refine_ls_wR_factor_gt 0.3080
_refine_ls_wR_factor_ref 0.3777
_reflns_number_gt 1964
_reflns_number_total 4187
_reflns_threshold_expression >2sigma(I)
_cod_data_source_file om200772q_si_001.cif
_cod_data_source_block 8a
_cod_depositor_comments
;
The following automatic conversions were performed:

'_symmetry_cell_setting' value 'Monoclinic' changed to 'monoclinic'
according to /home/saulius/struct/CIF-dictionaries/cif_core.dic
dictionary named 'cif_core.dic' version 2.4.1 from
2010-06-29.

'_exptl_absorpt_correction_type' value 'MULTI-SCAN'
changed to 'multi-scan' according to
/home/saulius/struct/CIF-dictionaries/cif_core.dic dictionary named
'cif_core.dic' version 2.4.1 from 2010-06-29.

Automatic conversion script
Id: cif_fix_values 1715 2011-07-08 13:25:40Z adriana 
;
_cod_original_sg_symbol_H-M P2(1)/n
_cod_database_code 4065405

loop_
_symmetry_equiv_pos_as_xyz
'x, y, z'
'-x+1/2, y+1/2, -z+1/2'
'-x, -y, -z'
'x-1/2, -y-1/2, z-1/2'

loop_
_atom_site_label
_atom_site_type_symbol
_atom_site_fract_x
_atom_site_fract_y
_atom_site_fract_z
_atom_site_U_iso_or_equiv
_atom_site_adp_type
_atom_site_occupancy
_atom_site_symmetry_multiplicity
_atom_site_calc_flag
_atom_site_refinement_flags
Zr1 Zr 0.55567(9) 0.17210(4) 0.38606(7) 0.0481(5) Uani 1 1 d .
N1 N 0.6263(8) 0.1268(4) 0.5599(7) 0.053(2) Uani 1 1 d .
C1 C 0.3394(12) 0.1774(5) 0.4107(10) 0.068(4) Uani 1 1 d .
C2 C 0.3464(15) 0.1911(9) 0.5389(13) 0.100(5) Uani 1 1 d .
H2 H 0.4414 0.1957 0.6063 0.120 Uiso 1 1 calc R
C11 C 0.5247(15) 0.1415(8) 0.1897(11) 0.081(4) Uani 1 1 d .
H11A H 0.5219 0.1732 0.1320 0.097 Uiso 1 1 calc R
C12 C 0.6373(14) 0.1078(7) 0.2576(11) 0.084(4) Uani 1 1 d .
H12A H 0.7245 0.1110 0.2537 0.101 Uiso 1 1 calc R
C13 C 0.5946(18) 0.0588(7) 0.3136(12) 0.096(6) Uani 1 1 d .
H13A H 0.6490 0.0233 0.3584 0.115 Uiso 1 1 calc R
C14 C 0.4604(13) 0.0646(6) 0.2863(10) 0.071(4) Uani 1 1 d .
H14A H 0.4040 0.0334 0.3060 0.086 Uiso 1 1 calc R
C15 C 0.4181(15) 0.1177(6) 0.2086(9) 0.079(4) Uani 1 1 d .
H15A H 0.3271 0.1288 0.1656 0.094 Uiso 1 1 calc R
C16 C 0.7184(11) 0.2642(5) 0.4693(12) 0.074(4) Uani 1 1 d .
H16A H 0.7996 0.2594 0.5328 0.089 Uiso 1 1 calc R
C17 C 0.5971(13) 0.2858(5) 0.4733(11) 0.077(4) Uani 1 1 d .
H17A H 0.5794 0.3005 0.5381 0.092 Uiso 1 1 calc R
C18 C 0.5175(12) 0.2963(5) 0.3611(11) 0.064(3) Uani 1 1 d .
H18A H 0.4316 0.3177 0.3358 0.077 Uiso 1 1 calc R
C19 C 0.5836(12) 0.2794(5) 0.2959(10) 0.065(3) Uani 1 1 d .
H19A H 0.5553 0.2875 0.2168 0.078 Uiso 1 1 calc R
C20 C 0.7072(12) 0.2581(6) 0.3638(11) 0.077(4) Uani 1 1 d .
H20A H 0.7800 0.2492 0.3392 0.093 Uiso 1 1 calc R
C21 C 0.7198(11) 0.1240(6) 0.5184(10) 0.066(3) Uani 1 1 d .
C22 C 0.8390(11) 0.0953(5) 0.5780(10) 0.070(3) Uani 1 1 d .
H22A H 0.9048 0.0912 0.5495 0.084 Uiso 1 1 calc R
C23 C 0.8556(13) 0.0723(6) 0.6862(11) 0.078(4) Uani 1 1 d .
H23A H 0.9336 0.0517 0.7279 0.093 Uiso 1 1 calc R
C24 C 0.7622(11) 0.0794(5) 0.7291(9) 0.059(3) Uani 1 1 d .
C25 C 0.6444(11) 0.1059(6) 0.6612(9) 0.067(3) Uani 1 1 d .
H25A H 0.5760 0.1092 0.6870 0.080 Uiso 1 1 calc R
C26 C 0.7866(14) 0.0615(7) 0.8399(11) 0.084(5) Uani 1 1 d .
C27 C 0.8168(16) 0.0506(9) 0.9343(14) 0.103(5) Uani 1 1 d .
C28 C 0.850(4) 0.0386(16) 1.0633(19) 0.224(18) Uani 1 1 d D
H28A H 0.9439 0.0408 1.1004 0.269 Uiso 1 1 calc R
H28B H 0.8123 0.0748 1.0911 0.269 Uiso 1 1 calc R
C29 C 0.802(3) -0.0271(19) 1.094(4) 0.41(6) Uani 1 1 d D
H29A H 0.8225 -0.0643 1.0564 0.497 Uiso 1 1 calc R
H29B H 0.8393 -0.0349 1.1729 0.497 Uiso 1 1 calc R
C30 C 0.655(3) -0.0162(14) 1.0567(18) 0.25(2) Uani 1 1 d D
H30A H 0.6125 -0.0205 0.9778 0.304 Uiso 1 1 calc R
H30B H 0.6331 0.0263 1.0806 0.304 Uiso 1 1 calc R
C31 C 0.624(3) -0.0750(11) 1.119(2) 0.177(11) Uani 1 1 d D
H31A H 0.5310 -0.0788 1.0990 0.266 Uiso 1 1 calc R
H31B H 0.6635 -0.0675 1.1966 0.266 Uiso 1 1 calc R
H31C H 0.6575 -0.1153 1.1002 0.266 Uiso 1 1 calc R
B3 B 0.2846(11) 0.2503(6) 0.4430(10) 0.054(3) Uani 1 1 d .
H3 H 0.3403 0.2963 0.4478 0.064 Uiso 1 1 calc R
B4 B 0.2039(11) 0.2190(7) 0.3174(12) 0.066(4) Uani 1 1 d .
H4 H 0.2045 0.2423 0.2414 0.079 Uiso 1 1 calc R
B5 B 0.2038(12) 0.1298(8) 0.3348(12) 0.071(4) Uani 1 1 d .
H5 H 0.2028 0.0942 0.2706 0.085 Uiso 1 1 calc R
B6 B 0.2915(15) 0.1145(8) 0.4778(14) 0.082(5) Uani 1 1 d .
H6 H 0.3474 0.0685 0.5062 0.099 Uiso 1 1 calc R
B7 B 0.2080(14) 0.2390(9) 0.5340(13) 0.076(4) Uani 1 1 d .
H7 H 0.2129 0.2750 0.5987 0.092 Uiso 1 1 calc R
B8 B 0.1185(18) 0.2551(9) 0.3970(16) 0.103(7) Uani 1 1 d .
H8 H 0.0619 0.3013 0.3726 0.124 Uiso 1 1 calc R
B9 B 0.0686(15) 0.1796(8) 0.3252(16) 0.081(5) Uani 1 1 d .
H9 H -0.0201 0.1762 0.2511 0.097 Uiso 1 1 calc R
B10 B 0.1196(15) 0.1159(9) 0.4274(16) 0.093(6) Uani 1 1 d .
H10 H 0.0630 0.0700 0.4218 0.112 Uiso 1 1 calc R
B11 B 0.2058(17) 0.1533(11) 0.5559(16) 0.097(6) Uani 1 1 d .
H11 H 0.2076 0.1331 0.6346 0.116 Uiso 1 1 calc R
B12 B 0.0576(18) 0.1911(10) 0.4647(15) 0.092(5) Uani 1 1 d .
H12 H -0.0334 0.1942 0.4815 0.111 Uiso 1 1 calc R

loop_
_atom_site_aniso_label
_atom_site_aniso_U_11
_atom_site_aniso_U_22
_atom_site_aniso_U_33
_atom_site_aniso_U_23
_atom_site_aniso_U_13
_atom_site_aniso_U_12
Zr1 0.0458(7) 0.0386(7) 0.0476(8) 0.0016(4) 0.0019(5) 0.0010(4)
N1 0.052(5) 0.048(5) 0.046(5) 0.005(4) 0.001(4) 0.004(4)
C1 0.052(7) 0.055(7) 0.065(7) -0.001(5) -0.018(6) -0.001(5)
C2 0.077(10) 0.107(11) 0.091(10) 0.005(9) 0.000(8) 0.036(8)
C11 0.100(11) 0.078(9) 0.073(8) -0.024(8) 0.042(8) -0.001(9)
C12 0.084(9) 0.083(10) 0.086(9) -0.038(8) 0.031(8) 0.010(8)
C13 0.144(16) 0.045(7) 0.073(9) -0.012(7) 0.009(9) 0.000(8)
C14 0.074(8) 0.045(6) 0.086(9) -0.012(6) 0.016(7) -0.019(6)
C15 0.103(11) 0.070(8) 0.042(6) -0.016(6) 0.000(6) -0.012(7)
C16 0.052(7) 0.040(6) 0.101(10) 0.002(6) -0.008(6) -0.009(5)
C17 0.093(10) 0.038(6) 0.081(9) -0.019(6) 0.008(7) -0.001(6)
C18 0.059(7) 0.033(6) 0.094(9) 0.007(6) 0.019(6) 0.009(5)
C19 0.071(8) 0.053(6) 0.073(7) -0.004(6) 0.028(6) 0.013(6)
C20 0.064(8) 0.058(7) 0.097(11) -0.002(7) 0.014(7) -0.005(6)
C21 0.041(6) 0.052(6) 0.086(8) 0.008(6) 0.000(6) 0.011(5)
C22 0.059(7) 0.057(7) 0.079(8) 0.002(6) 0.009(6) 0.007(5)
C23 0.064(8) 0.055(7) 0.078(8) 0.014(6) -0.017(7) 0.006(6)
C24 0.052(7) 0.043(6) 0.068(7) -0.009(5) 0.007(6) -0.002(5)
C25 0.052(6) 0.063(7) 0.062(7) 0.003(6) -0.008(5) -0.002(5)
C26 0.089(10) 0.063(8) 0.061(8) 0.013(6) -0.020(7) -0.012(7)
C27 0.085(10) 0.113(13) 0.093(11) 0.018(10) 0.009(9) 0.001(9)
C28 0.28(4) 0.18(3) 0.104(15) -0.015(18) -0.065(19) 0.07(3)
C29 0.24(5) 0.38(8) 0.40(7) -0.17(6) -0.15(6) 0.19(6)
C30 0.42(6) 0.20(3) 0.091(15) -0.010(19) 0.04(2) 0.00(4)
C31 0.25(3) 0.114(17) 0.17(2) 0.028(16) 0.09(2) 0.066(19)
B3 0.044(6) 0.044(6) 0.067(8) 0.004(6) 0.012(5) 0.009(5)
B4 0.032(6) 0.081(9) 0.071(8) 0.015(7) 0.002(6) 0.012(6)
B5 0.048(7) 0.085(10) 0.078(9) -0.016(8) 0.020(6) -0.013(7)
B6 0.058(8) 0.079(10) 0.103(12) 0.017(9) 0.022(8) 0.003(7)
B7 0.062(9) 0.095(11) 0.081(10) -0.001(9) 0.036(7) 0.018(8)
B8 0.069(11) 0.078(11) 0.125(14) -0.001(10) -0.011(10) 0.017(9)
B9 0.041(8) 0.095(12) 0.101(13) 0.006(9) 0.019(8) 0.000(7)
B10 0.055(9) 0.083(11) 0.143(16) -0.004(11) 0.037(9) 0.012(8)
B11 0.073(10) 0.130(15) 0.106(13) 0.064(12) 0.055(9) 0.031(10)
B12 0.071(10) 0.116(13) 0.096(12) 0.018(11) 0.038(9) 0.032(10)

loop_
_atom_type_symbol
_atom_type_description
_atom_type_scat_dispersion_real
_atom_type_scat_dispersion_imag
_atom_type_scat_source
C C 0.0033 0.0016 'International Tables Vol C Tables 4.2.6.8 and 6.1.1.4'
H H 0.0000 0.0000 'International Tables Vol C Tables 4.2.6.8 and 6.1.1.4'
B B 0.0013 0.0007 'International Tables Vol C Tables 4.2.6.8 and 6.1.1.4'
Zr Zr -2.9673 0.5597 'International Tables Vol C Tables 4.2.6.8 and 6.1.1.4'
N N 0.0061 0.0033 'International Tables Vol C Tables 4.2.6.8 and 6.1.1.4'

loop_
_geom_angle_atom_site_label_1
_geom_angle_atom_site_label_2
_geom_angle_atom_site_label_3
_geom_angle
C21 Zr1 N1 34.0(4)
C21 Zr1 C20 90.3(4)
N1 Zr1 C20 112.8(4)
C21 Zr1 C1 117.3(5)
N1 Zr1 C1 83.6(4)
C20 Zr1 C1 133.5(4)
C21 Zr1 C15 125.2(5)
N1 Zr1 C15 127.8(4)
C20 Zr1 C15 113.5(5)
C1 Zr1 C15 81.7(5)
C21 Zr1 C17 94.6(4)
N1 Zr1 C17 88.4(4)
C20 Zr1 C17 53.4(5)
C1 Zr1 C17 85.9(4)
C15 Zr1 C17 139.6(4)
C21 Zr1 C12 84.9(5)
N1 Zr1 C12 112.2(4)
C20 Zr1 C12 82.3(5)
C1 Zr1 C12 133.3(4)
C15 Zr1 C12 53.4(5)
C17 Zr1 C12 135.7(5)
C21 Zr1 C19 122.3(4)
N1 Zr1 C19 137.8(3)
C20 Zr1 C19 32.2(4)
C1 Zr1 C19 107.6(4)
C15 Zr1 C19 94.3(4)
C17 Zr1 C19 53.4(5)
C12 Zr1 C19 89.8(5)
C21 Zr1 C16 74.7(4)
N1 Zr1 C16 86.1(4)
C20 Zr1 C16 31.0(4)
C1 Zr1 C16 117.9(4)
C15 Zr1 C16 144.2(5)
C17 Zr1 C16 32.6(4)
C12 Zr1 C16 107.2(5)
C19 Zr1 C16 52.4(4)
C21 Zr1 C18 125.4(4)
N1 Zr1 C18 119.8(4)
C20 Zr1 C18 52.1(4)
C1 Zr1 C18 81.7(4)
C15 Zr1 C18 107.1(4)
C17 Zr1 C18 32.7(4)
C12 Zr1 C18 120.1(5)
C19 Zr1 C18 30.8(4)
C16 Zr1 C18 52.5(4)
C21 Zr1 C11 117.1(5)
N1 Zr1 C11 140.7(4)
C20 Zr1 C11 84.4(5)
C1 Zr1 C11 110.6(4)
C15 Zr1 C11 31.4(5)
C17 Zr1 C11 127.8(5)
C12 Zr1 C11 32.3(4)
C19 Zr1 C11 74.4(5)
C16 Zr1 C11 115.3(5)
C18 Zr1 C11 98.8(5)
C21 Zr1 C14 95.5(4)
N1 Zr1 C14 95.7(4)
C20 Zr1 C14 134.4(5)
C1 Zr1 C14 82.5(4)
C15 Zr1 C14 32.8(4)
C17 Zr1 C14 167.2(5)
C12 Zr1 C14 53.4(5)
C19 Zr1 C14 125.6(4)
C16 Zr1 C14 159.6(5)
C18 Zr1 C14 138.9(4)
C11 Zr1 C14 52.9(5)
C21 N1 C25 122.1(9)
C21 N1 Zr1 69.5(6)
C25 N1 Zr1 168.2(9)
C2 C1 B3 60.0(8)
C2 C1 B6 61.6(10)
B3 C1 B6 107.9(12)
C2 C1 B5 112.4(12)
B3 C1 B5 108.0(9)
B6 C1 B5 62.2(8)
C2 C1 B4 109.8(11)
B3 C1 B4 58.2(7)
B6 C1 B4 111.4(10)
B5 C1 B4 62.1(8)
C2 C1 Zr1 115.5(7)
B3 C1 Zr1 120.3(7)
B6 C1 Zr1 120.7(7)
B5 C1 Zr1 123.8(9)
B4 C1 Zr1 122.2(9)
C1 C2 B3 60.7(8)
C1 C2 B6 60.7(9)
B3 C2 B6 107.8(11)
C1 C2 B7 108.8(9)
B3 C2 B7 58.7(8)
B6 C2 B7 108.2(12)
C1 C2 B11 108.7(12)
B3 C2 B11 104.8(10)
B6 C2 B11 60.8(11)
B7 C2 B11 58.4(10)
C15 C11 C12 109.4(14)
C15 C11 Zr1 73.3(7)
C12 C11 Zr1 73.4(7)
C13 C12 C11 106.5(14)
C13 C12 Zr1 75.4(8)
C11 C12 Zr1 74.4(7)
C14 C13 C12 109.3(13)
C14 C13 Zr1 73.6(8)
C12 C13 Zr1 72.6(7)
C13 C14 C15 106.7(13)
C13 C14 Zr1 74.8(7)
C15 C14 Zr1 72.3(6)
C11 C15 C14 108.0(13)
C11 C15 Zr1 75.3(7)
C14 C15 Zr1 74.8(6)
C20 C16 C17 109.0(10)
C20 C16 Zr1 72.8(7)
C17 C16 Zr1 73.4(6)
C16 C17 C18 104.0(13)
C16 C17 Zr1 74.0(6)
C18 C17 Zr1 74.1(6)
C19 C18 C17 110.1(12)
C19 C18 Zr1 74.3(7)
C17 C18 Zr1 73.2(6)
C18 C19 C20 107.3(12)
C18 C19 Zr1 74.8(7)
C20 C19 Zr1 72.3(7)
C16 C20 C19 109.4(13)
C16 C20 Zr1 76.2(8)
C19 C20 Zr1 75.5(8)
N1 C21 C22 120.2(12)
N1 C21 Zr1 76.6(6)
C22 C21 Zr1 163.2(12)
C21 C22 C23 116.6(14)
C24 C23 C22 122.1(10)
C23 C24 C25 116.8(12)
C23 C24 C26 120.5(11)
C25 C24 C26 122.6(14)
N1 C25 C24 121.9(13)
C27 C26 C24 173.7(16)
C26 C27 C28 176(2)
C29 C28 C27 116(3)
C30 C29 C28 103(3)
C29 C30 C31 97(2)
B4 B3 C2 113.0(10)
B4 B3 C1 62.8(7)
C2 B3 C1 59.3(8)
B4 B3 B7 114.4(11)
C2 B3 B7 63.6(9)
C1 B3 B7 111.6(11)
B4 B3 B8 63.7(9)
C2 B3 B8 113.3(13)
C1 B3 B8 113.1(10)
B7 B3 B8 61.2(10)
B3 B4 B9 106.1(12)
B3 B4 C1 59.0(7)
B9 B4 C1 105.8(11)
B3 B4 B8 58.8(8)
B9 B4 B8 60.4(10)
C1 B4 B8 106.3(11)
B3 B4 B5 105.8(9)
B9 B4 B5 59.7(8)
C1 B4 B5 58.6(6)
B8 B4 B5 107.8(12)
C1 B5 B9 104.7(10)
C1 B5 B10 104.1(11)
B9 B5 B10 60.6(10)
C1 B5 B6 58.3(8)
B9 B5 B6 107.2(12)
B10 B5 B6 58.9(9)
C1 B5 B4 59.3(7)
B9 B5 B4 57.6(8)
B10 B5 B4 105.3(12)
B6 B5 B4 106.1(10)
C1 B6 C2 57.7(9)
C1 B6 B10 106.3(11)
C2 B6 B10 107.8(12)
C1 B6 B5 59.5(8)
C2 B6 B5 107.0(11)
B10 B6 B5 60.5(9)
C1 B6 B11 106.8(12)
C2 B6 B11 61.4(11)
B10 B6 B11 59.7(11)
B5 B6 B11 108.8(11)
B3 B7 B8 59.5(10)
B3 B7 B11 106.6(11)
B8 B7 B11 108.5(12)
B3 B7 C2 57.7(9)
B8 B7 C2 107.2(12)
B11 B7 C2 61.5(9)
B3 B7 B12 107.9(11)
B8 B7 B12 61.1(10)
B11 B7 B12 60.2(10)
C2 B7 B12 109.7(12)
B3 B8 B7 59.3(9)
B3 B8 B9 103.1(12)
B7 B8 B9 109.9(13)
B3 B8 B4 57.5(9)
B7 B8 B4 107.7(11)
B9 B8 B4 57.9(10)
B3 B8 B12 108.8(12)
B7 B8 B12 62.4(11)
B9 B8 B12 63.4(12)
B4 B8 B12 111.0(13)
B4 B9 B5 62.7(9)
B4 B9 B8 61.6(11)
B5 B9 B8 111.1(11)
B4 B9 B10 109.3(10)
B5 B9 B10 60.6(9)
B8 B9 B10 105.4(13)
B4 B9 B12 111.0(12)
B5 B9 B12 110.4(12)
B8 B9 B12 59.7(11)
B10 B9 B12 58.5(10)
B6 B10 B11 61.2(10)
B6 B10 B9 107.2(13)
B11 B10 B9 108.7(13)
B6 B10 B5 60.6(9)
B11 B10 B5 110.1(12)
B9 B10 B5 58.8(10)
B6 B10 B12 111.8(13)
B11 B10 B12 60.7(10)
B9 B10 B12 63.4(11)
B5 B10 B12 112.9(13)
B7 B11 B10 107.3(12)
B7 B11 B6 107.1(12)
B10 B11 B6 59.2(10)
B7 B11 B12 62.5(10)
B10 B11 B12 60.4(10)
B6 B11 B12 109.9(13)
B7 B11 C2 60.1(9)
B10 B11 C2 104.5(13)
B6 B11 C2 57.8(9)
B12 B11 C2 110.4(12)
B10 B12 B11 58.9(11)
B10 B12 B8 102.8(14)
B11 B12 B8 102.6(13)
B10 B12 B7 102.3(11)
B11 B12 B7 57.4(10)
B8 B12 B7 56.5(10)
B10 B12 B9 58.1(10)
B11 B12 B9 103.3(12)
B8 B12 B9 56.9(10)
B7 B12 B9 100.4(13)

loop_
_geom_bond_atom_site_label_1
_geom_bond_atom_site_label_2
_geom_bond_distance
Zr1 C21 2.221(10)
Zr1 N1 2.306(9)
Zr1 C20 2.490(13)
Zr1 C1 2.512(16)
Zr1 C15 2.516(10)
Zr1 C17 2.524(11)
Zr1 C12 2.527(13)
Zr1 C19 2.530(13)
Zr1 C16 2.532(11)
Zr1 C18 2.537(11)
Zr1 C11 2.539(13)
Zr1 C14 2.548(11)
N1 C21 1.325(16)
N1 C25 1.334(15)
C1 C2 1.67(2)
C1 B3 1.696(17)
C1 B6 1.72(2)
C1 B5 1.747(16)
C1 B4 1.760(14)
C2 B3 1.683(19)
C2 B6 1.74(2)
C2 B7 1.78(2)
C2 B11 1.81(3)
C11 C15 1.37(2)
C11 C12 1.408(18)
C12 C13 1.41(2)
C13 C14 1.39(2)
C14 C15 1.432(17)
C16 C20 1.344(17)
C16 C17 1.420(19)
C17 C18 1.426(16)
C18 C19 1.347(18)
C19 C20 1.395(16)
C21 C22 1.385(14)
C22 C23 1.435(19)
C23 C24 1.343(19)
C24 C25 1.385(14)
C24 C26 1.421(18)
C26 C27 1.18(2)
C27 C28 1.61(3)
C28 C29 1.533(11)
C29 C30 1.521(11)
C30 C31 1.543(10)
B3 B4 1.682(19)
B3 B7 1.70(2)
B3 B8 1.70(2)
B4 B9 1.72(2)
B4 B8 1.79(3)
B4 B5 1.81(2)
B5 B9 1.76(2)
B5 B10 1.79(3)
B5 B6 1.79(2)
B6 B10 1.76(2)
B6 B11 1.80(3)
B7 B8 1.73(2)
B7 B11 1.75(3)
B7 B12 1.84(3)
B8 B9 1.77(3)
B8 B12 1.82(3)
B9 B10 1.79(3)
B9 B12 1.88(3)
B10 B11 1.77(3)
B10 B12 1.80(3)
B11 B12 1.80(2)

loop_
_platon_squeeze_void_nr
_platon_squeeze_void_average_x
_platon_squeeze_void_average_y
_platon_squeeze_void_average_z
_platon_squeeze_void_volume
_platon_squeeze_void_count_electrons
1 0.118 0.011 0.612 12.5 -1.0
2 0.381 0.511 0.888 12.5 -2.1
3 0.618 0.489 0.112 12.5 -2.1
4 0.881 -0.011 0.388 12.5 -1.1
